data_1100520
loop_
_publ_author_name
'Karl, Marc'
'Harms, Klaus'
'Seybert, Gerd'
'Massa, Werner'
'Fau, Stefan'
'Frenking, Gernot'
'Dehnicke, Kurt'

_publ_section_title
;
 Die Deprotonierung silylierter Amido-Komplexe von Seltenerdelementen
;
_journal_coden_ASTM ZAACAB
_journal_issue 12
_journal_name_full
;
 Zeitschrift fuer Anorganische und Allgemeine Chemie
;
_journal_page_first 2055
_journal_page_last 2063
_journal_paper_doi 10.1002/(sici)1521-3749(199912)625:12<2055::aid-zaac2055>3.0.co;2-y
_journal_volume 625
_journal_year 1999
_chemical_formula_sum 'C30 H77 N3 Na O3 Si6 Yb'
_space_group_IT_number 14
_symmetry_cell_setting monoclinic
_symmetry_space_group_name_Hall '-P 2yn'
_symmetry_space_group_name_H-M 'P 1 21/n 1'
_cell_angle_alpha 90
_cell_angle_beta 113.372(4)
_cell_angle_gamma 90
_cell_formula_units_Z 8
_cell_length_a 29.4389(12)
_cell_length_b 12.1954(7)
_cell_length_c 29.4429(13)
_cod_original_sg_symbol_H-M 'P 21/n'
_cod_original_formula_sum 'C30 H77 N3 Na1 O3 Si6 Yb1'
_cod_database_code 1100520

loop_
_symmetry_equiv_pos_site_id
_symmetry_equiv_pos_as_xyz
1 x,y,z
2 1/2+x,1/2-y,1/2+z
3 -x,-y,-z
4 -1/2-x,-1/2+y,-1/2-z

loop_
_atom_site_label
_atom_site_type_symbol
_atom_site_fract_x
_atom_site_fract_y
_atom_site_fract_z
Yb1 Yb 0.17855(1) 0.18211(5) 0.08690(1)
N1 N 0.2320(2) 0.3189(6) 0.1135(3)
Si1 Si 0.23388(10) 0.4254(2) 0.07717(10)
C1 C 0.2915(5) 0.5061(11) 0.0997(6)
H1 H 0.2900(15) 0.5609(50) 0.0748(16)
H2 H 0.3197(6) 0.4572(15) 0.1057(32)
H3 H 0.2955(18) 0.5432(61) 0.1305(19)
Na1 Na 0.04003(12) 0.3213(3) 0.12920(13)
O1 O -0.0439(2) 0.3087(6) 0.0977(3)
N2 N 0.2062(2) 0.0084(6) 0.1007(3)
Si2 Si 0.26079(11) 0.3214(3) 0.17653(12)
C2 C 0.2267(6) 0.3770(9) 0.0151(5)
H4 H 0.2291(29) 0.4395(12) -0.0048(11)
H5 H 0.1943(13) 0.3418(58) -0.0013(12)
H6 H 0.2529(18) 0.3241(48) 0.0184(5)
O2 O 0.0593(5) 0.2321(7) 0.2021(5)
N3 N 0.1150(3) 0.1980(6) 0.0155(3)
Si3 Si 0.17064(9) -0.0914(2) 0.11085(10)
C3 C 0.1835(5) 0.5234(10) 0.0686(5)
H7 H 0.1857(16) 0.5848(31) 0.0481(23)
H8 H 0.1865(17) 0.5511(46) 0.1010(5)
H9 H 0.1516(5) 0.4866(19) 0.0523(25)
O3 O 0.0578(4) 0.4949(6) 0.1553(4)
Si4 Si 0.26036(10) -0.0219(2) 0.09623(11)
C4 C 0.2462(5) 0.4465(9) 0.2041(4)
H10 H 0.2654(24) 0.4462(36) 0.2399(6)
H11 H 0.2108(8) 0.4477(36) 0.1972(27)
H12 H 0.2547(30) 0.5117(9) 0.1896(24)
C5 C 0.3301(4) 0.3121(13) 0.2007(5)
H13 H 0.3446(4) 0.3366(68) 0.2353(11)
H14 H 0.3422(5) 0.3589(57) 0.1808(21)
H15 H 0.3399(4) 0.2360(18) 0.1988(30)
Si5 Si 0.10359(9) 0.1668(2) -0.04416(9)
C6 C 0.2374(5) 0.2021(10) 0.2009(4)
H16 H 0.2175(5) 0.2206(10) 0.2202(4)
H17 H 0.2618(5) 0.1431(10) 0.2164(4)
Si6 Si 0.0739(2) 0.2420(2) 0.0399(2)
C7 C 0.1283(4) -0.1574(9) 0.0528(4)
H18 H 0.1134(22) -0.2225(36) 0.0608(4)
H19 H 0.1470(7) -0.1791(57) 0.0331(14)
H20 H 0.1023(17) -0.1056(22) 0.0338(13)
C8 C 0.2075(4) -0.2023(7) 0.1523(4)
H21 H 0.1851(4) -0.2573(26) 0.1564(19)
H22 H 0.2282(18) -0.1713(10) 0.1846(8)
H23 H 0.2286(18) -0.2368(36) 0.1377(12)
C9 C 0.1314(4) -0.0340(8) 0.1425(4)
H24 H 0.1221(22) -0.0932(13) 0.1596(22)
H25 H 0.1015(13) -0.0008(50) 0.1178(5)
H26 H 0.1502(9) 0.0218(41) 0.1665(18)
Si7 Si 0.6749(1) 0.3258(3) 0.26244(11)
C10 C 0.2569(4) -0.1449(7) 0.0565(4)
H27 H 0.2889(8) -0.1557(30) 0.0542(19)
H28 H 0.2312(16) -0.1330(22) 0.0233(7)
H29 H 0.2487(22) -0.2100(11) 0.0713(12)
C11 C 0.3117(4) -0.0492(11) 0.1574(5)
H30 H 0.3434(5) -0.0482(72) 0.1537(8)
H31 H 0.3069(18) -0.1213(31) 0.1696(15)
H32 H 0.3118(20) 0.0075(40) 0.181(1)
C12 C 0.2822(4) 0.0929(9) 0.0683(5)
H33 H 0.3142(14) 0.0736(26) 0.0674(26)
H34 H 0.2859(26) 0.1593(18) 0.0881(15)
H35 H 0.2580(14) 0.1062(40) 0.0345(10)
C13 C 0.1549(4) 0.0773(10) -0.0466(4)
H36 H 0.1861(6) 0.1185(20) -0.0342(23)
H37 H 0.1470(12) 0.0547(46) -0.0808(5)
H38 H 0.1584(17) 0.0122(28) -0.0259(20)
C14 C 0.0982(5) 0.2890(11) -0.0836(5)
H39 H 0.0699(18) 0.3335(37) -0.0852(25)
H40 H 0.0934(31) 0.2653(11) -0.1170(9)
H41 H 0.1286(13) 0.3327(36) -0.0694(17)
C15 C 0.0441(4) 0.0927(9) -0.0772(4)
H42 H 0.0165(4) 0.1390(21) -0.0784(20)
H43 H 0.0441(10) 0.0244(25) -0.0597(13)
H44 H 0.0405(11) 0.0757(45) -0.1110(8)
C16 C 0.0436(4) 0.3704(10) 0.0123(4)
H45 H 0.0316(23) 0.3656(22) -0.0238(4)
H46 H 0.0673(8) 0.4309(12) 0.0243(20)
H47 H 0.0156(16) 0.3835(30) 0.0217(22)
C17 C 0.0216(4) 0.1407(10) 0.0300(5)
H48 H 0.0055(17) 0.1221(44) -0.0052(6)
H49 H -0.0027(13) 0.1738(23) 0.0409(24)
H50 H 0.0350(5) 0.0740(24) 0.0492(20)
C18 C 0.1126(6) 0.2535(7) 0.1058(6)
H51 H 0.1198(29) 0.3169(35) 0.1153(29)
H52 H 0.1119(29) 0.2066(50) 0.1252(27)
C19 C -0.0780(5) 0.3839(12) 0.0671(6)
H53 H -0.0809(5) 0.3759(12) 0.0326(6)
H54 H -0.0672(5) 0.4598(12) 0.0782(6)
C20 C -0.1256(5) 0.3608(18) 0.0701(5)
H55 H -0.1322(5) 0.4146(18) 0.0920(5)
H56 H -0.1528(5) 0.3644(18) 0.0369(5)
C21 C -0.1216(7) 0.2545(10) 0.0897(8)
H57 H -0.1461(7) 0.2055(10) 0.0655(8)
H58 H -0.1282(7) 0.2559(10) 0.1202(8)
C22 C -0.0724(5) 0.2151(11) 0.1008(6)
H59 H -0.0728(5) 0.1582(11) 0.0767(6)
H60 H -0.0582(5) 0.1830(11) 0.1345(6)
C23 C 0.0480(5) 0.1268(12) 0.2145(5)
H61 H 0.0366(5) 0.0791(12) 0.1849(5)
H62 H 0.0212(5) 0.1318(12) 0.2266(5)
C24 C 0.0919(5) 0.0804(11) 0.2526(5)
H63 H 0.1025(5) 0.0138(11) 0.2402(5)
H64 H 0.0855(5) 0.0606(11) 0.2821(5)
C25 C 0.1297(5) 0.1651(14) 0.2647(5)
H65 H 0.1540(5) 0.1473(14) 0.2504(5)
H66 H 0.1474(5) 0.1721(14) 0.3011(5)
C26 C 0.1025(8) 0.2709(15) 0.2426(8)
C27 C 0.0881(8) 0.5724(11) 0.1461(8)
H67 H 0.1234(8) 0.5543(11) 0.1655(8)
H68 H 0.0821(8) 0.5722(11) 0.1106(8)
C28 C 0.0775(11) 0.6739(14) 0.1596(11)
H69 H 0.0564(11) 0.7158(14) 0.1299(11)
H70 H 0.1084(11) 0.7156(14) 0.1771(11)
C29 C 0.0517(7) 0.6563(11) 0.1919(8)
H71 H 0.0707(7) 0.6875(11) 0.2251(8)
H72 H 0.0186(7) 0.6908(11) 0.1780(8)
C30 C 0.0480(9) 0.5491(11) 0.1944(8)
H73 H 0.0142(9) 0.5300(11) 0.1914(8)
H74 H 0.0718(9) 0.5228(11) 0.2269(8)
Yb2 Yb 0.58512(1) 0.18352(5) 0.18209(1)
Na2 Na 0.62507(13) 0.3258(4) 0.04311(14)
N4 N 0.6124(2) 0.3222(6) 0.2352(2)
O4 O 0.6496(4) 0.5022(7) 0.0567(4)
N5 N 0.6003(2) 0.0097(6) 0.2090(3)
O5 O 0.6957(5) 0.2247(8) 0.0575(5)
N6 N 0.5131(3) 0.1993(7) 0.1192(3)
O6 O 0.5941(3) 0.3148(7) -0.0400(3)
Si8 Si 0.57520(9) 0.4263(2) 0.23843(10)
Si9 Si 0.61000(11) -0.0909(2) 0.17357(11)
Si10 Si 0.59729(11) -0.0201(2) 0.26402(11)
Si11 Si 0.45382(9) 0.1673(2) 0.10808(11)
Si12 Si 0.5385(2) 0.2397(2) 0.0775(2)
C31 C 0.6006(5) 0.5086(10) 0.2965(4)
H75 H 0.6344(12) 0.5321(58) 0.3026(17)
H76 H 0.6012(28) 0.4637(22) 0.3244(6)
H77 H 0.5798(18) 0.5731(35) 0.2933(11)
C32 C 0.5618(5) 0.5263(10) 0.1858(5)
H78 H 0.5915(10) 0.5354(52) 0.1788(21)
H79 H 0.5523(30) 0.5972(21) 0.1949(12)
H80 H 0.5347(20) 0.4980(32) 0.1562(9)
C33 C 0.5150(5) 0.3737(11) 0.2348(6)
H81 H 0.5196(7) 0.3352(64) 0.2655(14)
H82 H 0.5013(16) 0.3229(60) 0.2068(21)
H83 H 0.4921(12) 0.4351(14) 0.2300(34)
C34 C 0.6989(4) 0.3089(12) 0.3305(4)
H84 H 0.6925(25) 0.3759(25) 0.3454(5)
H85 H 0.7346(6) 0.2952(61) 0.3436(5)
H86 H 0.6823(20) 0.2468(39) 0.3385(4)
C35 C 0.7006(4) 0.206(1) 0.2403(4)
H87 H 0.6928(19) 0.2142(26) 0.2049(6)
H88 H 0.6857(17) 0.1380(11) 0.2459(20)
H89 H 0.7365(5) 0.2031(29) 0.2587(15)
C36 C 0.7023(4) 0.4519(9) 0.2468(4)
H90 H 0.6941(23) 0.4536(32) 0.2111(6)
H91 H 0.7384(4) 0.4505(31) 0.2647(21)
H92 H 0.6889(21) 0.5172(9) 0.2563(25)
C37 C 0.6414(5) -0.0365(9) 0.1349(4)
H93 H 0.6204(13) 0.0191(49) 0.1122(21)
H94 H 0.6474(28) -0.0965(15) 0.1158(23)
H95 H 0.6730(14) -0.0034(58) 0.1562(5)
C38 C 0.6513(4) -0.2051(9) 0.2112(4)
H96 H 0.6385(15) -0.2330(41) 0.2350(19)
H97 H 0.6849(7) -0.1769(16) 0.2290(21)
H98 H 0.6520(21) -0.2645(25) 0.1890(5)
C39 C 0.5519(4) -0.1539(9) 0.1318(5)
H99 H 0.5337(14) -0.1813(56) 0.1511(5)
H100 H 0.5592(4) -0.2149(41) 0.1141(22)
H101 H 0.5318(13) -0.0991(19) 0.1080(18)
C40 C 0.6603(4) -0.0460(11) 0.3147(4)
H102 H 0.6814(11) 0.0183(27) 0.3184(21)
H103 H 0.6754(13) -0.110(4) 0.3060(15)
H104 H 0.6567(5) -0.0600(68) 0.3459(8)
C41 C 0.5553(4) -0.1374(8) 0.2612(4)
H105 H 0.5234(10) -0.1267(31) 0.2334(17)
H106 H 0.5503(22) -0.1410(38) 0.2921(11)
H107 H 0.5703(13) -0.2060(11) 0.2565(28)
C42 C 0.5707(5) 0.0967(9) 0.2851(4)
H108 H 0.5364(9) 0.1081(37) 0.2620(15)
H109 H 0.5900(16) 0.1630(16) 0.2865(25)
H110 H 0.5717(25) 0.0810(27) 0.3181(12)
C43 C 0.4498(4) 0.0848(10) 0.1587(5)
H111 H 0.4508(26) 0.1334(11) 0.1856(11)
H112 H 0.4777(15) 0.0337(42) 0.1711(18)
H113 H 0.4187(13) 0.0435(45) 0.1464(8)
C44 C 0.4233(4) 0.0831(12) 0.0507(4)
H114 H 0.4147(28) 0.1302(16) 0.0216(5)
H115 H 0.3932(18) 0.0493(59) 0.0511(16)
H116 H 0.4461(13) 0.0256(43) 0.0496(16)
C45 C 0.4142(5) 0.2890(12) 0.1015(6)
H117 H 0.4246(22) 0.3268(43) 0.1334(10)
H118 H 0.3796(6) 0.2657(15) 0.0909(34)
H119 H 0.4173(26) 0.3388(38) 0.0769(25)
C46 C 0.5093(4) 0.3744(9) 0.0460(4)
H120 H 0.4733(4) 0.3660(18) 0.0302(20)
H121 H 0.5221(19) 0.3931(29) 0.0209(17)
H122 H 0.5176(20) 0.4330(14) 0.0707(5)
C47 C 0.5289(4) 0.1365(10) 0.0272(4)
H123 H 0.5360(22) 0.0628(11) 0.0416(5)
H124 H 0.5512(17) 0.1530(32) 0.0107(16)
H125 H 0.4946(8) 0.1398(35) 0.0031(12)
C48 C 0.6046(7) 0.2523(7) 0.1147(6)
H126 H 0.6225(27) 0.2302(62) 0.1012(30)
H127 H 0.6132(30) 0.3106(40) 0.1295(28)
C49 C 0.6354(6) 0.5761(12) 0.0825(6)
H128 H 0.6351(6) 0.5436(12) 0.1132(6)
H129 H 0.6022(6) 0.6059(12) 0.0624(6)
C50 C 0.6717(11) 0.6564(20) 0.0928(10)
H130 H 0.6561(11) 0.7296(20) 0.0886(10)
H131 H 0.6953(11) 0.6494(20) 0.1278(10)
C51 C 0.6962(7) 0.6482(18) 0.0634(8)
H132 H 0.7323(7) 0.6437(18) 0.0832(8)
H133 H 0.6894(7) 0.7122(18) 0.0410(8)
C52 C 0.6787(7) 0.5516(12) 0.0366(6)
H134 H 0.6592(7) 0.5684(12) 0.0012(6)
H135 H 0.7066(7) 0.5032(12) 0.0391(6)
C53 C 0.7404(8) 0.2570(14) 0.0954(10)
H136 H 0.7348(8) 0.3131(14) 0.1169(10)
H137 H 0.7636(8) 0.2868(14) 0.0816(10)
C54 C 0.7593(6) 0.1562(23) 0.1224(8)
H138 H 0.7956(6) 0.1598(23) 0.1406(8)
H139 H 0.7440(6) 0.1420(23) 0.1463(8)
C55 C 0.7462(9) 0.0735(19) 0.0858(9)
H140 H 0.7460(9) 0.0005(19) 0.1004(9)
H141 H 0.7694(9) 0.0722(19) 0.0690(9)
C56 C 0.6960(6) 0.1049(12) 0.0511(6)
H142 H 0.6905(6) 0.0856(12) 0.0166(6)
H143 H 0.6704(6) 0.0690(12) 0.0598(6)
C57 C 0.5611(6) 0.3778(15) -0.0754(5)
H144 H 0.5638(6) 0.4548(15) -0.0640(5)
H145 H 0.5271(6) 0.3519(15) -0.0826(5)
C58 C 0.5712(6) 0.3714(15) -0.1198(6)
H146 H 0.5400(6) 0.3739(15) -0.1498(6)
H147 H 0.5926(6) 0.4329(15) -0.1210(6)
C59 C 0.5948(10) 0.2731(17) -0.1166(9)
H148 H 0.6251(10) 0.2828(17) -0.1230(9)
H149 H 0.5727(10) 0.2201(17) -0.1408(9)
C60 C 0.6069(8) 0.2357(16) -0.0670(6)
H150 H 0.5889(8) 0.1668(16) -0.0677(6)
H151 H 0.6428(8) 0.2205(16) -0.0509(6)

loop_
_atom_type_symbol
_atom_type_radius_bond
C 0.68
H 0.23
N 0.68
Na 1.23
O 0.70
Si 1.05
Yb 1.48
